data_4021961
loop_
_publ_author_name
'Takashi Mino'
'Youichi Tanaka'
'Youtaro Hattori'
'Toshihiro Yabusaki'
'Hiroaki Saotome'
'Masami Sakamoto'
'Tsutomu Fujita'

_publ_section_title
;
 Synthesis and Optical Resolution of Aminophosphines with Axially
 Chiral C(aryl)-N(amine) Bonds for Use as Ligands in Asymmetric
 Catalysis
;
_journal_name_full 'Journal of Organic Chemistry'
_journal_page_first 7346
_journal_page_last 7353
_journal_paper_doi 10.1021/jo061261f
_journal_volume 71
_journal_year 2006
_chemical_formula_sum 'C27 H24 N O P'
_chemical_formula_weight 409.44
_chemical_name_systematic
; 
 ? 
;
_space_group_IT_number 15
_symmetry_cell_setting monoclinic
_symmetry_space_group_name_Hall '-C 2yc'
_symmetry_space_group_name_H-M 'C 1 2/c 1'
_atom_sites_solution_hydrogens geom
_atom_sites_solution_primary direct
_atom_sites_solution_secondary difmap
_audit_creation_method SHELXL-97
_cell_angle_alpha 90.00
_cell_angle_beta 132.24(3)
_cell_angle_gamma 90.00
_cell_formula_units_Z 8
_cell_length_a 32.489(13)
_cell_length_b 8.345(5)
_cell_length_c 21.857(8)
_cell_measurement_reflns_used 22
_cell_measurement_temperature 298(2)
_cell_measurement_theta_max 140
_cell_measurement_theta_min 3
_cell_volume 4387(4)
_computing_cell_refinement 'Bruker FRAMBO'
_computing_data_collection 'Bruker FRAMBO'
_computing_data_reduction 'Bruker SAINT'
_computing_molecular_graphics 'Bruker SHELXTL'
_computing_publication_material 'Bruker SHELXTL'
_computing_structure_refinement 'SHELXL-97 (Sheldrick, 1997)'
_computing_structure_solution 'SHELXS-97 (Sheldrick, 1990)'
_diffrn_ambient_temperature 298(2)
_diffrn_measured_fraction_theta_full 1.000
_diffrn_measured_fraction_theta_max 1.000
_diffrn_measurement_device_type 'multiwire proportional'
_diffrn_measurement_method 'phi and omega scans'
_diffrn_radiation_monochromator graphite
_diffrn_radiation_source 'fine-focus sealed tube'
_diffrn_radiation_type CuK\a
_diffrn_radiation_wavelength 1.54178
_diffrn_reflns_av_R_equivalents 0.0524
_diffrn_reflns_av_sigmaI/netI 0.0539
_diffrn_reflns_limit_h_max 39
_diffrn_reflns_limit_h_min -39
_diffrn_reflns_limit_k_max 10
_diffrn_reflns_limit_k_min 0
_diffrn_reflns_limit_l_max 26
_diffrn_reflns_limit_l_min -26
_diffrn_reflns_number 8333
_diffrn_reflns_theta_full 70.01
_diffrn_reflns_theta_max 70.01
_diffrn_reflns_theta_min 3.68
_exptl_absorpt_coefficient_mu 1.240
_exptl_absorpt_correction_type none
_exptl_crystal_colour colorless
_exptl_crystal_density_diffrn 1.240
_exptl_crystal_density_method 'not measured'
_exptl_crystal_description prismatic
_exptl_crystal_F_000 1728
_exptl_crystal_size_max 0.45
_exptl_crystal_size_mid 0.40
_exptl_crystal_size_min 0.20
_refine_diff_density_max 0.508
_refine_diff_density_min -0.544
_refine_diff_density_rms 0.057
_refine_ls_extinction_method none
_refine_ls_goodness_of_fit_ref 1.041
_refine_ls_hydrogen_treatment mixed
_refine_ls_matrix_type full
_refine_ls_number_parameters 272
_refine_ls_number_reflns 4170
_refine_ls_number_restraints 0
_refine_ls_restrained_S_all 1.041
_refine_ls_R_factor_all 0.0663
_refine_ls_R_factor_gt 0.0585
_refine_ls_shift/su_max 0.103
_refine_ls_shift/su_mean 0.002
_refine_ls_structure_factor_coef Fsqd
_refine_ls_weighting_details 'calc w=1/[\s^2^(Fo^2^)+(0.0804P)^2^+3.5486P] where P=(Fo^2^+2Fc^2^)/3'
_refine_ls_weighting_scheme calc
_refine_ls_wR_factor_gt 0.1612
_refine_ls_wR_factor_ref 0.1701
_reflns_number_gt 3576
_reflns_number_total 4170
_reflns_threshold_expression >2sigma(I)
_cod_data_source_file jo061261fsi20060619_091202.cif
_cod_depositor_comments
;
The following automatic conversions were performed:
'_symmetry_cell_setting' value 'Monoclinic' changed to 'monoclinic'
according to '/home/saulius/struct/CIF-dictionaries/cif_core.dic'
dictionary named 'cif_core.dic' version 2.4.1 from 2010-06-29.

Automatic conversion script
Id: cif_fix_enum 1527 2010-12-29 10:47:43Z saulius 
;
_cod_original_sg_symbol_H-M 'C 2/c'
_cod_database_code 4021961

loop_
_symmetry_equiv_pos_as_xyz
'x, y, z'
'-x, y, -z+1/2'
'x+1/2, y+1/2, z'
'-x+1/2, y+1/2, -z+1/2'
'-x, -y, -z'
'x, -y, z-1/2'
'-x+1/2, -y+1/2, -z'
'x+1/2, -y+1/2, z-1/2'

loop_
_atom_site_label
_atom_site_type_symbol
_atom_site_fract_x
_atom_site_fract_y
_atom_site_fract_z
_atom_site_U_iso_or_equiv
_atom_site_adp_type
_atom_site_occupancy
_atom_site_symmetry_multiplicity
_atom_site_calc_flag
_atom_site_refinement_flags
P1 P 0.12123(2) 0.93222(7) 0.40313(3) 0.0530(2) Uani 1 1 d .
C8 C 0.16456(10) 0.9364(3) 0.51488(15) 0.0592(6) Uani 1 1 d .
C14 C 0.16719(9) 1.0038(3) 0.38832(13) 0.0522(5) Uani 1 1 d .
N1 N 0.05624(8) 0.7109(3) 0.40915(12) 0.0662(5) Uani 1 1 d .
C6 C 0.11702(8) 0.7177(3) 0.38225(13) 0.0534(5) Uani 1 1 d .
C15 C 0.22289(10) 1.0435(3) 0.45101(15) 0.0631(6) Uani 1 1 d .
H15 H 0.2402 1.0276 0.5058 0.076 Uiso 1 1 calc R
C5 C 0.14311(10) 0.6432(3) 0.35919(14) 0.0632(6) Uani 1 1 d .
H5 H 0.1662 0.7018 0.3564 0.076 Uiso 1 1 calc R
C1 C 0.08215(9) 0.6283(3) 0.38537(13) 0.0597(6) Uani 1 1 d .
C27 C 0.06617(10) 0.6750(4) 0.48047(15) 0.0711(7) Uani 1 1 d .
C19 C 0.14280(11) 1.0313(3) 0.30717(15) 0.0684(6) Uani 1 1 d .
H19 H 0.1053 1.0077 0.2642 0.082 Uiso 1 1 calc R
C16 C 0.25297(12) 1.1063(4) 0.43278(18) 0.0772(7) Uani 1 1 d .
H16 H 0.2903 1.1315 0.4754 0.093 Uiso 1 1 calc R
C17 C 0.22821(14) 1.1318(4) 0.3524(2) 0.0804(8) Uani 1 1 d .
H17 H 0.2485 1.1752 0.3405 0.096 Uiso 1 1 calc R
C9 C 0.20992(11) 0.8380(4) 0.56948(16) 0.0739(7) Uani 1 1 d .
H9 H 0.2196 0.7633 0.5494 0.089 Uiso 1 1 calc R
C20 C -0.00066(10) 0.7734(4) 0.34554(16) 0.0710(7) Uani 1 1 d .
H20A H -0.0254 0.6915 0.3050 0.085 Uiso 1 1 calc R
H20B H -0.0013 0.8648 0.3175 0.085 Uiso 1 1 calc R
C13 C 0.15025(14) 1.0449(4) 0.5460(2) 0.0818(8) Uani 1 1 d .
H13 H 0.1196 1.1114 0.5101 0.098 Uiso 1 1 calc R
C22 C 0.02440(12) 0.7384(4) 0.47471(17) 0.0790(8) Uani 1 1 d .
O1 O 0.02118(10) 0.2175(3) 0.3315(3) 0.1769(19) Uani 1 1 d .
H1 H -0.0105 0.1934 0.3103 0.265 Uiso 1 1 calc R
C4 C 0.13450(12) 0.4808(3) 0.34027(17) 0.0827(9) Uani 1 1 d .
H4 H 0.1523 0.4302 0.3256 0.099 Uiso 1 1 calc R
C18 C 0.17309(15) 1.0928(4) 0.28932(18) 0.0820(8) Uani 1 1 d .
H18 H 0.1563 1.1079 0.2346 0.098 Uiso 1 1 calc R
C3 C 0.09978(13) 0.3946(3) 0.34317(19) 0.0937(11) Uani 1 1 d .
H3 H 0.0941 0.2863 0.3297 0.112 Uiso 1 1 calc R
C26 C 0.11054(12) 0.5931(5) 0.54958(17) 0.0931(10) Uani 1 1 d .
H26 H 0.1384 0.5505 0.5529 0.112 Uiso 1 1 calc R
C10 C 0.24118(15) 0.8493(5) 0.65376(18) 0.0973(11) Uani 1 1 d .
H10 H 0.2718 0.7829 0.6903 0.117 Uiso 1 1 calc R
C2 C 0.07303(11) 0.4659(3) 0.36583(17) 0.0793(9) Uani 1 1 d .
C21 C -0.01735(14) 0.8221(5) 0.3930(2) 0.0926(9) Uani 1 1 d .
H21A H -0.0152 0.9374 0.4003 0.111 Uiso 1 1 calc R
H21B H -0.0549 0.7869 0.3648 0.111 Uiso 1 1 calc R
C12 C 0.1812(2) 1.0549(5) 0.6301(3) 0.1102(14) Uani 1 1 d .
H12 H 0.1709 1.1267 0.6504 0.132 Uiso 1 1 calc R
C11 C 0.2264(2) 0.9603(7) 0.6829(2) 0.1134(15) Uani 1 1 d .
H11 H 0.2477 0.9701 0.7395 0.136 Uiso 1 1 calc R
C7 C 0.03449(15) 0.3710(4) 0.3681(2) 0.1167(15) Uani 1 1 d .
H7A H 0.0518 0.3586 0.4251 0.140 Uiso 1 1 calc R
H7B H 0.0004 0.4312 0.3396 0.140 Uiso 1 1 calc R
C23 C 0.02726(17) 0.7212(5) 0.5400(2) 0.1042(11) Uani 1 1 d .
H23 H -0.0003 0.7651 0.5372 0.125 Uiso 1 1 calc R
C25 C 0.11180(16) 0.5770(6) 0.61405(18) 0.1127(15) Uani 1 1 d .
H25 H 0.1413 0.5226 0.6616 0.135 Uiso 1 1 calc R
C24 C 0.07083(18) 0.6392(6) 0.6095(2) 0.1171(14) Uani 1 1 d .
H24 H 0.0725 0.6259 0.6533 0.140 Uiso 1 1 calc R

loop_
_atom_site_aniso_label
_atom_site_aniso_U_11
_atom_site_aniso_U_22
_atom_site_aniso_U_33
_atom_site_aniso_U_23
_atom_site_aniso_U_13
_atom_site_aniso_U_12
P1 0.0522(3) 0.0512(3) 0.0593(3) 0.0000(2) 0.0389(3) 0.0018(2)
C8 0.0684(14) 0.0614(13) 0.0660(13) -0.0094(10) 0.0526(12) -0.0131(11)
C14 0.0582(11) 0.0488(11) 0.0523(11) -0.0048(9) 0.0382(10) -0.0011(9)
N1 0.0477(10) 0.0850(14) 0.0538(10) 0.0168(10) 0.0292(9) 0.0016(9)
C6 0.0426(10) 0.0529(11) 0.0449(10) -0.0009(9) 0.0214(9) 0.0008(9)
C15 0.0611(13) 0.0718(15) 0.0598(13) -0.0054(11) 0.0420(11) -0.0083(11)
C5 0.0502(11) 0.0607(13) 0.0584(13) -0.0080(10) 0.0282(10) 0.0036(10)
C1 0.0435(10) 0.0598(13) 0.0477(11) 0.0085(10) 0.0192(9) -0.0009(10)
C27 0.0548(13) 0.0849(18) 0.0531(12) 0.0063(12) 0.0279(11) -0.0167(12)
C19 0.0700(14) 0.0810(17) 0.0546(12) -0.0076(12) 0.0420(12) -0.0029(13)
C16 0.0733(16) 0.0903(19) 0.0816(17) -0.0167(15) 0.0576(15) -0.0201(14)
C17 0.101(2) 0.0806(18) 0.099(2) -0.0078(16) 0.0833(19) -0.0122(16)
C9 0.0741(16) 0.0908(19) 0.0584(13) 0.0033(13) 0.0452(13) -0.0024(14)
C20 0.0512(12) 0.0793(17) 0.0634(14) 0.0157(12) 0.0307(11) 0.0053(12)
C13 0.103(2) 0.0824(19) 0.097(2) -0.0193(15) 0.0820(19) -0.0141(16)
C22 0.0743(16) 0.090(2) 0.0672(16) -0.0058(14) 0.0454(14) -0.0135(15)
O1 0.0750(15) 0.0571(13) 0.266(4) 0.0266(18) 0.061(2) -0.0079(11)
C4 0.0641(15) 0.0647(16) 0.0705(16) -0.0149(13) 0.0254(13) 0.0110(13)
C18 0.106(2) 0.094(2) 0.0712(16) 0.0042(15) 0.0701(17) 0.0065(17)
C3 0.0713(17) 0.0487(14) 0.0814(19) -0.0060(13) 0.0188(15) -0.0022(13)
C26 0.0612(15) 0.131(3) 0.0581(15) 0.0219(16) 0.0283(13) -0.0120(17)
C10 0.089(2) 0.136(3) 0.0618(16) 0.0077(18) 0.0490(16) -0.019(2)
C2 0.0558(13) 0.0570(14) 0.0693(16) 0.0108(12) 0.0193(12) -0.0041(12)
C21 0.089(2) 0.100(2) 0.089(2) 0.0130(17) 0.0604(18) 0.0191(18)
C12 0.140(3) 0.132(3) 0.109(3) -0.048(2) 0.104(3) -0.041(3)
C11 0.121(3) 0.173(4) 0.073(2) -0.032(2) 0.076(2) -0.058(3)
C7 0.088(2) 0.083(2) 0.109(3) 0.0166(19) 0.038(2) -0.0320(19)
C23 0.109(3) 0.130(3) 0.084(2) -0.018(2) 0.069(2) -0.019(2)
C25 0.082(2) 0.162(4) 0.0509(15) 0.0176(19) 0.0270(15) -0.028(2)
C24 0.107(3) 0.172(4) 0.0626(18) -0.011(2) 0.053(2) -0.037(3)

loop_
_atom_type_symbol
_atom_type_description
_atom_type_scat_dispersion_real
_atom_type_scat_dispersion_imag
_atom_type_scat_source
C C 0.0181 0.0091 'International Tables Vol C Tables 4.2.6.8 and 6.1.1.4'
H H 0.0000 0.0000 'International Tables Vol C Tables 4.2.6.8 and 6.1.1.4'
N N 0.0311 0.0180 'International Tables Vol C Tables 4.2.6.8 and 6.1.1.4'
O O 0.0492 0.0322 'International Tables Vol C Tables 4.2.6.8 and 6.1.1.4'
P P 0.2955 0.4335 'International Tables Vol C Tables 4.2.6.8 and 6.1.1.4'

loop_
_geom_angle_atom_site_label_1
_geom_angle_atom_site_label_2
_geom_angle_atom_site_label_3
_geom_angle
C8 P1 C14 104.13(11)
C8 P1 C6 102.34(10)
C14 P1 C6 102.04(10)
C9 C8 C13 118.6(3)
C9 C8 P1 124.10(19)
C13 C8 P1 117.3(2)
C15 C14 C19 117.8(2)
C15 C14 P1 125.52(18)
C19 C14 P1 116.52(18)
C27 N1 C1 123.5(2)
C27 N1 C20 109.4(2)
C1 N1 C20 120.0(2)
C5 C6 C1 119.4(2)
C5 C6 P1 124.48(19)
C1 C6 P1 115.98(18)
C16 C15 C14 120.7(2)
C16 C15 H15 119.6
C14 C15 H15 119.6
C4 C5 C6 119.6(3)
C4 C5 H5 120.2
C6 C5 H5 120.2
C2 C1 C6 121.2(3)
C2 C1 N1 121.7(3)
C6 C1 N1 117.1(2)
C26 C27 C22 122.0(3)
C26 C27 N1 128.1(3)
C22 C27 N1 109.9(2)
C18 C19 C14 121.3(3)
C18 C19 H19 119.4
C14 C19 H19 119.4
C17 C16 C15 120.6(3)
C17 C16 H16 119.7
C15 C16 H16 119.7
C16 C17 C18 119.6(3)
C16 C17 H17 120.2
C18 C17 H17 120.2
C8 C9 C10 120.8(3)
C8 C9 H9 119.6
C10 C9 H9 119.6
N1 C20 C21 104.4(2)
N1 C20 H20A 110.9
C21 C20 H20A 110.9
N1 C20 H20B 110.9
C21 C20 H20B 110.9
H20A C20 H20B 108.9
C12 C13 C8 120.5(4)
C12 C13 H13 119.7
C8 C13 H13 119.7
C23 C22 C27 119.3(3)
C23 C22 C21 131.2(3)
C27 C22 C21 109.5(3)
C7 O1 H1 109.5
C3 C4 C5 120.3(3)
C3 C4 H4 119.9
C5 C4 H4 119.9
C17 C18 C19 120.0(3)
C17 C18 H18 120.0
C19 C18 H18 120.0
C4 C3 C2 121.4(3)
C4 C3 H3 119.3
C2 C3 H3 119.3
C27 C26 C25 117.1(4)
C27 C26 H26 121.4
C25 C26 H26 121.4
C11 C10 C9 119.2(4)
C11 C10 H10 120.4
C9 C10 H10 120.4
C3 C2 C1 118.1(3)
C3 C2 C7 121.2(3)
C1 C2 C7 120.7(3)
C22 C21 C20 103.7(3)
C22 C21 H21A 111.0
C20 C21 H21A 111.0
C22 C21 H21B 111.0
C20 C21 H21B 111.0
H21A C21 H21B 109.0
C11 C12 C13 120.0(3)
C11 C12 H12 120.0
C13 C12 H12 120.0
C12 C11 C10 120.8(3)
C12 C11 H11 119.6
C10 C11 H11 119.6
O1 C7 C2 113.7(4)
O1 C7 H7A 108.8
C2 C7 H7A 108.8
O1 C7 H7B 108.8
C2 C7 H7B 108.8
H7A C7 H7B 107.7
C24 C23 C22 120.0(4)
C24 C23 H23 120.0
C22 C23 H23 120.0
C24 C25 C26 121.7(3)
C24 C25 H25 119.1
C26 C25 H25 119.1
C25 C24 C23 119.9(3)
C25 C24 H24 120.0
C23 C24 H24 120.0

loop_
_geom_bond_atom_site_label_1
_geom_bond_atom_site_label_2
_geom_bond_distance
P1 C8 1.824(3)
P1 C14 1.828(2)
P1 C6 1.830(3)
C8 C9 1.380(4)
C8 C13 1.388(4)
C14 C15 1.389(3)
C14 C19 1.392(3)
N1 C27 1.396(3)
N1 C1 1.429(3)
N1 C20 1.472(3)
C6 C5 1.391(3)
C6 C1 1.396(3)
C15 C16 1.383(4)
C15 H15 0.9300
C5 C4 1.390(4)
C5 H5 0.9300
C1 C2 1.391(4)
C27 C26 1.378(4)
C27 C22 1.381(4)
C19 C18 1.378(4)
C19 H19 0.9300
C16 C17 1.371(4)
C16 H16 0.9300
C17 C18 1.376(5)
C17 H17 0.9300
C9 C10 1.385(4)
C9 H9 0.9300
C20 C21 1.514(4)
C20 H20A 0.9700
C20 H20B 0.9700
C13 C12 1.382(5)
C13 H13 0.9300
C22 C23 1.374(5)
C22 C21 1.503(4)
O1 C7 1.415(5)
O1 H1 0.8200
C4 C3 1.375(5)
C4 H4 0.9300
C18 H18 0.9300
C3 C2 1.391(5)
C3 H3 0.9300
C26 C25 1.389(5)
C26 H26 0.9300
C10 C11 1.381(6)
C10 H10 0.9300
C2 C7 1.510(5)
C21 H21A 0.9700
C21 H21B 0.9700
C12 C11 1.354(6)
C12 H12 0.9300
C11 H11 0.9300
C7 H7A 0.9700
C7 H7B 0.9700
C23 C24 1.374(6)
C23 H23 0.9300
C25 C24 1.368(6)
C25 H25 0.9300
C24 H24 0.9300

loop_
_geom_torsion_atom_site_label_1
_geom_torsion_atom_site_label_2
_geom_torsion_atom_site_label_3
_geom_torsion_atom_site_label_4
_geom_torsion
C14 P1 C8 C9 -67.0(2)
C6 P1 C8 C9 39.0(2)
C14 P1 C8 C13 113.6(2)
C6 P1 C8 C13 -140.4(2)
C8 P1 C14 C15 2.6(2)
C6 P1 C14 C15 -103.6(2)
C8 P1 C14 C19 -172.52(19)
C6 P1 C14 C19 81.3(2)
C8 P1 C6 C5 -109.1(2)
C14 P1 C6 C5 -1.5(2)
C8 P1 C6 C1 74.97(18)
C14 P1 C6 C1 -177.44(16)
C19 C14 C15 C16 -0.8(4)
P1 C14 C15 C16 -175.8(2)
C1 C6 C5 C4 -0.5(3)
P1 C6 C5 C4 -176.35(19)
C5 C6 C1 C2 0.0(3)
P1 C6 C1 C2 176.17(17)
C5 C6 C1 N1 -179.77(19)
P1 C6 C1 N1 -3.6(2)
C27 N1 C1 C2 63.7(3)
C20 N1 C1 C2 -83.7(3)
C27 N1 C1 C6 -116.6(3)
C20 N1 C1 C6 96.1(3)
C1 N1 C27 C26 19.4(4)
C20 N1 C27 C26 169.7(3)
C1 N1 C27 C22 -162.2(2)
C20 N1 C27 C22 -11.9(3)
C15 C14 C19 C18 1.3(4)
P1 C14 C19 C18 176.8(2)
C14 C15 C16 C17 0.5(5)
C15 C16 C17 C18 -0.7(5)
C13 C8 C9 C10 -1.2(4)
P1 C8 C9 C10 179.4(2)
C27 N1 C20 C21 17.8(3)
C1 N1 C20 C21 169.3(2)
C9 C8 C13 C12 0.5(4)
P1 C8 C13 C12 -180.0(2)
C26 C27 C22 C23 0.7(5)
N1 C27 C22 C23 -177.8(3)
C26 C27 C22 C21 179.2(3)
N1 C27 C22 C21 0.6(4)
C6 C5 C4 C3 0.9(4)
C16 C17 C18 C19 1.2(5)
C14 C19 C18 C17 -1.5(5)
C5 C4 C3 C2 -0.8(4)
C22 C27 C26 C25 -0.2(5)
N1 C27 C26 C25 178.0(3)
C8 C9 C10 C11 0.2(5)
C4 C3 C2 C1 0.3(4)
C4 C3 C2 C7 179.4(3)
C6 C1 C2 C3 0.1(3)
N1 C1 C2 C3 179.9(2)
C6 C1 C2 C7 -179.0(2)
N1 C1 C2 C7 0.8(4)
C23 C22 C21 C20 -171.6(4)
C27 C22 C21 C20 10.2(4)
N1 C20 C21 C22 -16.4(3)
C8 C13 C12 C11 1.1(5)
C13 C12 C11 C10 -2.1(6)
C9 C10 C11 C12 1.5(6)
C3 C2 C7 O1 -10.8(4)
C1 C2 C7 O1 168.3(3)
C27 C22 C23 C24 -1.2(6)
C21 C22 C23 C24 -179.2(4)
C27 C26 C25 C24 0.1(6)
C26 C25 C24 C23 -0.6(7)
C22 C23 C24 C25 1.1(7)

loop_
_cod_related_entry_id
_cod_related_entry_database
_cod_related_entry_code
1 ChemSpider 17246291
